data_4104028
loop_
_publ_author_name
'Pascal Ouli\'e'
'Noel Nebra'
'Nathalie Saffon'
'Laurent Maron'
'Blanca Martin-Vaca'
'Didier Bourissou'

_publ_section_title
;
 2-Indenylidene Pincer Complexes of Zirconium and Palladium
;
_journal_name_full 'Journal of the American Chemical Society'
_journal_page_first 3493
_journal_page_last 3498
_journal_paper_doi 10.1021/ja809892a
_journal_volume 131
_journal_year 2009
_chemical_formula_sum 'C47 H51 N O0.5 P2 Pd S2'
_chemical_formula_weight 870.35
_chemical_name_systematic
; 
 ? 
;
_space_group_IT_number 14
_symmetry_cell_setting monoclinic
_symmetry_space_group_name_Hall '-P 2yn'
_symmetry_space_group_name_H-M 'P 1 21/n 1'
_atom_sites_solution_hydrogens geom
_atom_sites_solution_primary direct
_atom_sites_solution_secondary difmap
_audit_creation_method SHELXL-97
_cell_angle_alpha 90.00
_cell_angle_beta 90.580(2)
_cell_angle_gamma 90.00
_cell_formula_units_Z 4
_cell_length_a 11.3074(4)
_cell_length_b 14.8453(5)
_cell_length_c 25.2573(7)
_cell_measurement_reflns_used 2220
_cell_measurement_temperature 173(2)
_cell_measurement_theta_max 19.65
_cell_measurement_theta_min 2.26
_cell_volume 4239.5(2)
_computing_cell_refinement 'Bruker SMART'
_computing_data_collection 'Bruker SMART'
_computing_data_reduction 'Bruker SAINT'
_computing_molecular_graphics 'Bruker SHELXTL'
_computing_publication_material 'Bruker SHELXTL'
_computing_structure_refinement 'SHELXL-97 (Sheldrick, 1997)'
_computing_structure_solution 'SHELXS-97 (Sheldrick, 1990)'
_diffrn_ambient_temperature 173(2)
_diffrn_measured_fraction_theta_full 0.991
_diffrn_measured_fraction_theta_max 0.991
_diffrn_measurement_device_type 'CCD area detector'
_diffrn_measurement_method 'phi and omega scans'
_diffrn_radiation_monochromator graphite
_diffrn_radiation_source 'fine-focus sealed tube'
_diffrn_radiation_type MoK\a
_diffrn_radiation_wavelength 0.71073
_diffrn_reflns_av_R_equivalents 0.1960
_diffrn_reflns_av_sigmaI/netI 0.1436
_diffrn_reflns_limit_h_max 10
_diffrn_reflns_limit_h_min -13
_diffrn_reflns_limit_k_max 17
_diffrn_reflns_limit_k_min -17
_diffrn_reflns_limit_l_max 29
_diffrn_reflns_limit_l_min -29
_diffrn_reflns_number 42235
_diffrn_reflns_theta_full 24.71
_diffrn_reflns_theta_max 24.71
_diffrn_reflns_theta_min 5.10
_exptl_absorpt_coefficient_mu 0.647
_exptl_absorpt_correction_T_max 0.9872
_exptl_absorpt_correction_T_min 0.9093
_exptl_absorpt_correction_type multi-scan
_exptl_absorpt_process_details 'SADABS (Bruker-AXS)'
_exptl_crystal_colour orange
_exptl_crystal_density_diffrn 1.364
_exptl_crystal_density_meas ?
_exptl_crystal_density_method 'not measured'
_exptl_crystal_description plate
_exptl_crystal_F_000 1808
_exptl_crystal_size_max 0.15
_exptl_crystal_size_mid 0.15
_exptl_crystal_size_min 0.02
_refine_diff_density_max 0.508
_refine_diff_density_min -0.786
_refine_diff_density_rms 0.096
_refine_ls_extinction_method none
_refine_ls_goodness_of_fit_ref 0.979
_refine_ls_hydrogen_treatment mixed
_refine_ls_matrix_type full
_refine_ls_number_parameters 629
_refine_ls_number_reflns 7158
_refine_ls_number_restraints 576
_refine_ls_restrained_S_all 0.953
_refine_ls_R_factor_all 0.1535
_refine_ls_R_factor_gt 0.0485
_refine_ls_shift/su_max 0.001
_refine_ls_shift/su_mean 0.000
_refine_ls_structure_factor_coef Fsqd
_refine_ls_weighting_details 'calc w=1/[\s^2^(Fo^2^)+(0.0339P)^2^+0.0000P] where P=(Fo^2^+2Fc^2^)/3'
_refine_ls_weighting_scheme calc
_refine_ls_wR_factor_gt 0.0779
_refine_ls_wR_factor_ref 0.1069
_reflns_number_gt 3548
_reflns_number_total 7158
_reflns_threshold_expression >2sigma(I)
_cod_data_source_file ja809892a_si_004.cif
_cod_data_source_block noel3m
_cod_depositor_comments
;
The following automatic conversions were performed:

'_exptl_crystal_density_meas' value 'not measured' was changed to '?'
- the value is perceived as not measured.

Automatic conversion script
Id: cif_fix_values 3008 2015-01-20 13:52:24Z robertas 
;
_cod_original_formula_sum 'C47 H51 N O0.50 P2 Pd S2'
_cod_database_code 4104028

loop_
_symmetry_equiv_pos_as_xyz
'x, y, z'
'-x+1/2, y+1/2, -z+1/2'
'-x, -y, -z'
'x-1/2, -y-1/2, z-1/2'

loop_
_atom_site_label
_atom_site_type_symbol
_atom_site_fract_x
_atom_site_fract_y
_atom_site_fract_z
_atom_site_U_iso_or_equiv
_atom_site_adp_type
_atom_site_occupancy
_atom_site_symmetry_multiplicity
_atom_site_calc_flag
_atom_site_refinement_flags
_atom_site_disorder_assembly
_atom_site_disorder_group
Pd1 Pd 0.13183(4) 0.55192(3) 0.366056(16) 0.02950(15) Uani 1 1 d . . .
S1 S 0.31803(13) 0.55757(12) 0.32661(5) 0.0382(4) Uani 1 1 d . A .
S2 S -0.05833(14) 0.55310(13) 0.40134(5) 0.0462(4) Uani 1 1 d . A .
P1 P 0.27149(13) 0.55989(10) 0.24880(5) 0.0273(4) Uani 1 1 d . . .
P2 P -0.16124(14) 0.56804(10) 0.33560(5) 0.0301(4) Uani 1 1 d . . .
C1 C 0.0596(5) 0.5694(3) 0.2949(2) 0.0250(14) Uani 1 1 d . A .
C2 C 0.1211(5) 0.5767(3) 0.2465(2) 0.0243(14) Uani 1 1 d . A .
C3 C -0.0641(5) 0.5748(3) 0.28408(19) 0.0242(14) Uani 1 1 d . A .
C4 C -0.0803(5) 0.5827(3) 0.2265(2) 0.0232(13) Uani 1 1 d . . .
C5 C -0.1816(5) 0.5840(3) 0.1944(2) 0.0268(14) Uani 1 1 d . A .
H5 H -0.2579 0.5817 0.2097 0.032 Uiso 1 1 calc R . .
C6 C -0.1696(5) 0.5888(4) 0.1402(2) 0.0335(16) Uani 1 1 d . . .
H6 H -0.2379 0.5886 0.1179 0.040 Uiso 1 1 calc R A .
C7 C -0.0569(6) 0.5941(4) 0.1178(2) 0.0342(16) Uani 1 1 d . A .
H7 H -0.0501 0.5984 0.0804 0.041 Uiso 1 1 calc R . .
C8 C 0.0451(5) 0.5931(3) 0.1488(2) 0.0292(15) Uani 1 1 d . . .
H8 H 0.1205 0.5982 0.1329 0.035 Uiso 1 1 calc R A .
C9 C 0.0359(5) 0.5846(3) 0.2042(2) 0.0230(13) Uani 1 1 d . A .
C10 C 0.3139(5) 0.4562(4) 0.2165(2) 0.0287(13) Uani 1 1 d . A .
C11 C 0.2392(6) 0.4180(4) 0.1791(2) 0.0432(17) Uani 1 1 d . . .
H11 H 0.1655 0.4458 0.1710 0.052 Uiso 1 1 calc R A .
C12 C 0.2710(7) 0.3395(4) 0.1534(3) 0.0539(19) Uani 1 1 d . A .
H12 H 0.2188 0.3135 0.1280 0.065 Uiso 1 1 calc R . .
C13 C 0.3781(6) 0.2986(4) 0.1645(3) 0.0429(17) Uani 1 1 d . . .
H13 H 0.4012 0.2460 0.1459 0.051 Uiso 1 1 calc R A .
C14 C 0.4499(6) 0.3345(4) 0.2023(3) 0.0498(18) Uani 1 1 d . A .
H14 H 0.5224 0.3056 0.2110 0.060 Uiso 1 1 calc R . .
C15 C 0.4187(5) 0.4127(4) 0.2281(2) 0.0383(16) Uani 1 1 d . . .
H15 H 0.4703 0.4371 0.2544 0.046 Uiso 1 1 calc R A .
C16 C 0.3526(5) 0.6481(4) 0.2155(2) 0.0288(14) Uani 1 1 d . A .
C17 C 0.3101(6) 0.7358(4) 0.2210(2) 0.0376(16) Uani 1 1 d . . .
H17 H 0.2382 0.7469 0.2390 0.045 Uiso 1 1 calc R A .
C18 C 0.3745(7) 0.8068(4) 0.1996(2) 0.0450(18) Uani 1 1 d . A .
H18 H 0.3456 0.8667 0.2027 0.054 Uiso 1 1 calc R . .
C19 C 0.4794(6) 0.7914(4) 0.1738(2) 0.0423(17) Uani 1 1 d . . .
H19 H 0.5232 0.8402 0.1596 0.051 Uiso 1 1 calc R A .
C20 C 0.5199(6) 0.7051(5) 0.1690(2) 0.0483(18) Uani 1 1 d . A .
H20 H 0.5923 0.6942 0.1513 0.058 Uiso 1 1 calc R . .
C21 C 0.4564(6) 0.6328(4) 0.1895(2) 0.0417(17) Uani 1 1 d . . .
H21 H 0.4851 0.5731 0.1855 0.050 Uiso 1 1 calc R A .
C22 C -0.2604(5) 0.4736(3) 0.3290(2) 0.0256(14) Uani 1 1 d . A .
C23 C -0.3556(5) 0.4627(4) 0.3623(2) 0.0353(15) Uani 1 1 d . . .
H23 H -0.3757 0.5089 0.3867 0.042 Uiso 1 1 calc R A .
C24 C -0.4217(6) 0.3839(4) 0.3601(2) 0.0408(17) Uani 1 1 d . A .
H24 H -0.4871 0.3766 0.3831 0.049 Uiso 1 1 calc R . .
C25 C -0.3939(6) 0.3165(4) 0.3252(2) 0.0404(17) Uani 1 1 d . . .
H25 H -0.4392 0.2626 0.3246 0.048 Uiso 1 1 calc R A .
C26 C -0.3009(6) 0.3266(4) 0.2913(2) 0.0389(16) Uani 1 1 d . A .
H26 H -0.2819 0.2800 0.2671 0.047 Uiso 1 1 calc R . .
C27 C -0.2344(5) 0.4058(4) 0.2925(2) 0.0315(15) Uani 1 1 d . . .
H27 H -0.1713 0.4137 0.2684 0.038 Uiso 1 1 calc R A .
C28 C -0.2531(5) 0.6681(4) 0.3409(2) 0.0323(15) Uani 1 1 d . A .
C29 C -0.2065(6) 0.7454(4) 0.3636(3) 0.0535(19) Uani 1 1 d . . .
H29 H -0.1292 0.7436 0.3786 0.064 Uiso 1 1 calc R A .
C30 C -0.2685(7) 0.8238(5) 0.3649(3) 0.058(2) Uani 1 1 d . A .
H30 H -0.2344 0.8758 0.3807 0.070 Uiso 1 1 calc R . .
C31 C -0.3817(7) 0.8280(4) 0.3431(3) 0.0496(19) Uani 1 1 d . . .
H31 H -0.4253 0.8827 0.3443 0.060 Uiso 1 1 calc R A .
C32 C -0.4304(6) 0.7526(4) 0.3198(2) 0.0493(19) Uani 1 1 d . A .
H32 H -0.5072 0.7551 0.3043 0.059 Uiso 1 1 calc R . .
C33 C -0.3657(5) 0.6719(4) 0.3191(2) 0.0362(15) Uani 1 1 d . . .
H33 H -0.3995 0.6195 0.3036 0.043 Uiso 1 1 calc R A .
N1 N 0.1928(12) 0.5232(7) 0.4507(6) 0.036(4) Uani 0.522(11) 1 d PDU A 1
H1 H 0.131(8) 0.505(7) 0.464(4) 0.043 Uiso 0.522(11) 1 d PD A 1
C34 C 0.2673(15) 0.4425(8) 0.4520(6) 0.042(4) Uani 0.522(11) 1 d PDU A 1
H34 H 0.3296 0.4618 0.4266 0.050 Uiso 0.522(11) 1 calc PR A 1
C35 C 0.3430(19) 0.4131(10) 0.4955(7) 0.042(5) Uani 0.522(11) 1 d PDU A 1
H35A H 0.3352 0.4582 0.5242 0.050 Uiso 0.522(11) 1 calc PR A 1
H35B H 0.4256 0.4166 0.4830 0.050 Uiso 0.522(11) 1 calc PR A 1
C36 C 0.3272(15) 0.3202(9) 0.5207(5) 0.053(4) Uani 0.522(11) 1 d PDU A 1
H36A H 0.3983 0.3050 0.5421 0.063 Uiso 0.522(11) 1 calc PR A 1
H36B H 0.2583 0.3213 0.5446 0.063 Uiso 0.522(11) 1 calc PR A 1
C37 C 0.308(3) 0.2488(11) 0.4781(9) 0.049(5) Uani 0.522(11) 1 d PDU A 1
H37A H 0.3782 0.2458 0.4549 0.059 Uiso 0.522(11) 1 calc PR A 1
H37B H 0.2972 0.1891 0.4947 0.059 Uiso 0.522(11) 1 calc PR A 1
C38 C 0.1997(15) 0.2731(9) 0.4456(7) 0.064(5) Uani 0.522(11) 1 d PDU A 1
H38A H 0.1290 0.2723 0.4684 0.076 Uiso 0.522(11) 1 calc PR A 1
H38B H 0.1880 0.2281 0.4171 0.076 Uiso 0.522(11) 1 calc PR A 1
C39 C 0.215(2) 0.3674(9) 0.4211(9) 0.045(5) Uani 0.522(11) 1 d PDU A 1
H39A H 0.2630 0.3601 0.3889 0.055 Uiso 0.522(11) 1 calc PR A 1
H39B H 0.1353 0.3875 0.4091 0.055 Uiso 0.522(11) 1 calc PR A 1
C40 C 0.2270(16) 0.6021(9) 0.4843(8) 0.035(4) Uani 0.522(11) 1 d PDU A 1
H40 H 0.2582 0.5784 0.5188 0.042 Uiso 0.522(11) 1 calc PR A 1
C41 C 0.1201(14) 0.6598(10) 0.4959(8) 0.042(4) Uani 0.522(11) 1 d PDU A 1
H41A H 0.0590 0.6227 0.5133 0.051 Uiso 0.522(11) 1 calc PR A 1
H41B H 0.0863 0.6831 0.4623 0.051 Uiso 0.522(11) 1 calc PR A 1
C42 C 0.1542(16) 0.7388(12) 0.5320(7) 0.042(5) Uani 0.522(11) 1 d PDU A 1
H42A H 0.0839 0.7767 0.5387 0.051 Uiso 0.522(11) 1 calc PR A 1
H42B H 0.1842 0.7158 0.5664 0.051 Uiso 0.522(11) 1 calc PR A 1
C43 C 0.2497(15) 0.7947(9) 0.5051(8) 0.045(5) Uani 0.522(11) 1 d PDU A 1
H43A H 0.2161 0.8216 0.4724 0.054 Uiso 0.522(11) 1 calc PR A 1
H43B H 0.2732 0.8445 0.5290 0.054 Uiso 0.522(11) 1 calc PR A 1
C44 C 0.3584(13) 0.7410(10) 0.4911(7) 0.049(4) Uani 0.522(11) 1 d PDU A 1
H44A H 0.4008 0.7227 0.5238 0.059 Uiso 0.522(11) 1 calc PR A 1
H44B H 0.4124 0.7788 0.4699 0.059 Uiso 0.522(11) 1 calc PR A 1
C45 C 0.3237(12) 0.6564(10) 0.4590(6) 0.036(4) Uani 0.522(11) 1 d PDU A 1
H45A H 0.2972 0.6751 0.4232 0.043 Uiso 0.522(11) 1 calc PR A 1
H45B H 0.3943 0.6177 0.4550 0.043 Uiso 0.522(11) 1 calc PR A 1
N1' N 0.2449(13) 0.5284(7) 0.4382(5) 0.027(3) Uani 0.478(11) 1 d PDU A 2
H1' H 0.309(7) 0.533(7) 0.423(4) 0.032 Uiso 0.478(11) 1 d PD A 2
C34' C 0.2327(16) 0.4392(9) 0.4652(7) 0.036(4) Uani 0.478(11) 1 d PDU A 2
H34' H 0.1591 0.4476 0.4862 0.043 Uiso 0.478(11) 1 calc PR A 2
C35' C 0.321(2) 0.4173(11) 0.5063(8) 0.037(5) Uani 0.478(11) 1 d PDU A 2
H35C H 0.2787 0.4170 0.5405 0.045 Uiso 0.478(11) 1 calc PR A 2
H35D H 0.3774 0.4681 0.5078 0.045 Uiso 0.478(11) 1 calc PR A 2
C36' C 0.3933(14) 0.3312(10) 0.5042(6) 0.053(4) Uani 0.478(11) 1 d PDU A 2
H36C H 0.4195 0.3147 0.5405 0.064 Uiso 0.478(11) 1 calc PR A 2
H36D H 0.4648 0.3417 0.4827 0.064 Uiso 0.478(11) 1 calc PR A 2
C37' C 0.322(3) 0.2538(11) 0.4803(10) 0.058(6) Uani 0.478(11) 1 d PDU A 2
H37C H 0.3732 0.1998 0.4776 0.069 Uiso 0.478(11) 1 calc PR A 2
H37D H 0.2556 0.2390 0.5039 0.069 Uiso 0.478(11) 1 calc PR A 2
C38' C 0.2743(16) 0.2777(9) 0.4257(6) 0.052(4) Uani 0.478(11) 1 d PDU A 2
H38C H 0.2245 0.2278 0.4121 0.063 Uiso 0.478(11) 1 calc PR A 2
H38D H 0.3406 0.2868 0.4010 0.063 Uiso 0.478(11) 1 calc PR A 2
C39' C 0.200(2) 0.3650(10) 0.4294(10) 0.041(5) Uani 0.478(11) 1 d PDU A 2
H39C H 0.1954 0.3906 0.3932 0.049 Uiso 0.478(11) 1 calc PR A 2
H39D H 0.1186 0.3465 0.4387 0.049 Uiso 0.478(11) 1 calc PR A 2
C40' C 0.2524(18) 0.6054(9) 0.4766(8) 0.032(4) Uani 0.478(11) 1 d PDU A 2
H40' H 0.3126 0.5902 0.5044 0.039 Uiso 0.478(11) 1 calc PR A 2
C41' C 0.1363(17) 0.6246(11) 0.5033(8) 0.042(5) Uani 0.478(11) 1 d PDU A 2
H41C H 0.1095 0.5701 0.5223 0.051 Uiso 0.478(11) 1 calc PR A 2
H41D H 0.0756 0.6399 0.4762 0.051 Uiso 0.478(11) 1 calc PR A 2
C42' C 0.149(2) 0.7030(12) 0.5426(8) 0.053(5) Uani 0.478(11) 1 d PDU A 2
H42C H 0.0723 0.7149 0.5598 0.063 Uiso 0.478(11) 1 calc PR A 2
H42D H 0.2078 0.6874 0.5705 0.063 Uiso 0.478(11) 1 calc PR A 2
C43' C 0.1897(18) 0.7873(11) 0.5126(8) 0.049(5) Uani 0.478(11) 1 d PDU A 2
H43C H 0.1290 0.8040 0.4859 0.058 Uiso 0.478(11) 1 calc PR A 2
H43D H 0.1984 0.8381 0.5377 0.058 Uiso 0.478(11) 1 calc PR A 2
C44' C 0.3059(19) 0.7709(12) 0.4856(8) 0.063(6) Uani 0.478(11) 1 d PDU A 2
H44C H 0.3683 0.7584 0.5124 0.076 Uiso 0.478(11) 1 calc PR A 2
H44D H 0.3291 0.8251 0.4654 0.076 Uiso 0.478(11) 1 calc PR A 2
C45' C 0.2932(16) 0.6894(9) 0.4475(6) 0.040(4) Uani 0.478(11) 1 d PDU A 2
H45C H 0.2354 0.7042 0.4191 0.048 Uiso 0.478(11) 1 calc PR A 2
H45D H 0.3704 0.6772 0.4307 0.048 Uiso 0.478(11) 1 calc PR A 2
O1 O 1.084(3) 1.0600(19) 0.5232(12) 0.208(9) Uani 0.50 1 d PDU B -1
C46 C 1.082(4) 1.034(3) 0.4628(13) 0.165(10) Uani 0.50 1 d PDU B -1
H46A H 1.0831 1.0878 0.4394 0.199 Uiso 0.50 1 calc PR B -1
H46B H 1.1464 0.9926 0.4532 0.199 Uiso 0.50 1 calc PR B -1
C47 C 0.963(4) 0.989(3) 0.4628(18) 0.163(13) Uani 0.50 1 d PDU B -1
H47A H 0.9049 1.0277 0.4442 0.196 Uiso 0.50 1 calc PR B -1
H47B H 0.9685 0.9315 0.4427 0.196 Uiso 0.50 1 calc PR B -1
C48 C 0.926(4) 0.972(2) 0.508(2) 0.161(13) Uani 0.50 1 d PDU B -1
H48A H 0.9136 0.9063 0.5100 0.193 Uiso 0.50 1 calc PR B -1
H48B H 0.8476 1.0009 0.5109 0.193 Uiso 0.50 1 calc PR B -1
C49 C 0.999(5) 1.000(3) 0.5553(18) 0.182(12) Uani 0.50 1 d PDU B -1
H49A H 1.0396 0.9485 0.5726 0.218 Uiso 0.50 1 calc PR B -1
H49B H 0.9530 1.0343 0.5816 0.218 Uiso 0.50 1 calc PR B -1

loop_
_atom_site_aniso_label
_atom_site_aniso_U_11
_atom_site_aniso_U_22
_atom_site_aniso_U_33
_atom_site_aniso_U_23
_atom_site_aniso_U_13
_atom_site_aniso_U_12
Pd1 0.0360(3) 0.0254(2) 0.0269(2) -0.0021(3) -0.0090(2) 0.0007(3)
S1 0.0306(10) 0.0448(10) 0.0389(9) 0.0016(9) -0.0112(7) 0.0036(9)
S2 0.0411(11) 0.0737(12) 0.0238(8) -0.0014(9) -0.0007(7) 0.0006(11)
P1 0.0237(9) 0.0235(8) 0.0347(8) -0.0005(8) -0.0026(7) 0.0014(8)
P2 0.0303(10) 0.0346(10) 0.0256(8) -0.0036(7) 0.0006(7) 0.0006(8)
C1 0.029(4) 0.014(3) 0.032(3) -0.005(3) -0.003(3) 0.004(3)
C2 0.024(3) 0.024(4) 0.026(3) -0.001(2) 0.001(3) -0.002(3)
C3 0.023(3) 0.024(3) 0.025(3) 0.000(2) -0.005(3) 0.003(3)
C4 0.027(4) 0.013(3) 0.030(3) 0.003(2) -0.004(3) 0.002(2)
C5 0.021(4) 0.027(3) 0.032(3) 0.003(3) -0.007(3) 0.006(3)
C6 0.039(4) 0.033(4) 0.028(4) 0.000(3) -0.011(3) 0.004(3)
C7 0.049(5) 0.038(4) 0.015(3) 0.001(3) -0.001(3) 0.001(3)
C8 0.027(4) 0.030(3) 0.031(3) 0.003(3) -0.001(3) -0.003(3)
C9 0.028(4) 0.013(3) 0.028(3) 0.002(2) 0.002(3) 0.002(2)
C10 0.030(4) 0.019(3) 0.037(3) 0.003(3) 0.001(3) 0.002(3)
C11 0.045(4) 0.031(4) 0.054(4) 0.000(3) -0.008(3) 0.009(3)
C12 0.063(5) 0.037(4) 0.061(5) -0.013(4) -0.012(4) 0.009(4)
C13 0.048(5) 0.024(4) 0.057(4) -0.004(3) 0.011(4) 0.007(3)
C14 0.040(5) 0.036(4) 0.074(5) -0.006(4) -0.005(4) 0.014(4)
C15 0.033(4) 0.034(4) 0.048(4) -0.001(3) -0.011(3) 0.006(3)
C16 0.026(4) 0.028(4) 0.033(3) 0.003(3) -0.005(3) -0.002(3)
C17 0.048(5) 0.030(4) 0.035(4) -0.001(3) 0.013(3) 0.003(3)
C18 0.067(5) 0.029(4) 0.039(4) 0.001(3) -0.001(4) 0.002(4)
C19 0.043(5) 0.032(4) 0.052(4) 0.012(3) -0.002(4) -0.013(4)
C20 0.034(4) 0.053(5) 0.058(5) 0.014(4) 0.007(3) 0.007(4)
C21 0.034(4) 0.033(4) 0.059(4) 0.009(3) 0.004(4) 0.005(3)
C22 0.029(4) 0.026(4) 0.022(3) 0.007(2) 0.001(3) 0.002(3)
C23 0.040(4) 0.038(4) 0.028(3) 0.005(3) 0.010(3) 0.007(3)
C24 0.036(4) 0.046(4) 0.041(4) 0.012(3) 0.008(3) -0.003(3)
C25 0.040(4) 0.024(4) 0.058(4) 0.014(3) -0.003(4) -0.004(3)
C26 0.037(4) 0.028(4) 0.052(4) -0.005(3) 0.004(4) 0.005(3)
C27 0.031(4) 0.032(3) 0.032(3) 0.004(3) 0.005(3) 0.001(3)
C28 0.042(4) 0.029(4) 0.026(3) -0.007(3) 0.005(3) 0.002(3)
C29 0.042(5) 0.044(5) 0.075(5) -0.027(4) -0.002(4) 0.000(4)
C30 0.057(5) 0.038(4) 0.079(5) -0.028(4) 0.001(4) -0.001(4)
C31 0.056(5) 0.032(4) 0.061(5) -0.006(3) 0.014(4) 0.015(4)
C32 0.056(5) 0.042(4) 0.051(4) 0.000(4) -0.003(4) 0.009(4)
C33 0.038(4) 0.033(4) 0.038(4) -0.004(3) -0.003(3) 0.001(3)
N1 0.044(10) 0.037(6) 0.027(8) -0.010(5) -0.002(7) 0.001(5)
C34 0.056(10) 0.041(6) 0.027(8) -0.005(6) -0.012(7) 0.007(6)
C35 0.042(10) 0.045(7) 0.038(10) -0.008(6) -0.008(8) 0.004(7)
C36 0.058(10) 0.062(8) 0.039(8) 0.009(5) 0.008(7) 0.011(8)
C37 0.054(10) 0.033(8) 0.061(10) 0.011(7) 0.002(9) 0.008(9)
C38 0.064(10) 0.040(7) 0.087(10) 0.024(7) -0.025(8) -0.003(8)
C39 0.063(12) 0.029(6) 0.044(9) 0.002(6) -0.013(8) -0.002(7)
C40 0.052(10) 0.036(7) 0.016(8) -0.006(6) -0.003(7) -0.004(6)
C41 0.045(8) 0.042(9) 0.039(8) -0.012(8) 0.001(7) -0.003(7)
C42 0.051(9) 0.041(11) 0.035(10) -0.015(9) -0.005(7) 0.002(10)
C43 0.051(12) 0.040(8) 0.045(10) -0.021(6) -0.011(10) -0.008(7)
C44 0.045(9) 0.044(9) 0.058(9) -0.001(7) -0.008(7) -0.003(7)
C45 0.030(7) 0.042(9) 0.036(9) -0.007(7) -0.010(6) 0.009(6)
N1' 0.028(9) 0.033(6) 0.018(7) 0.001(4) 0.009(6) 0.000(6)
C34' 0.048(10) 0.034(6) 0.026(8) 0.005(5) 0.013(6) 0.011(7)
C35' 0.045(10) 0.051(8) 0.017(7) 0.008(6) 0.017(6) 0.012(7)
C36' 0.063(11) 0.048(8) 0.048(9) 0.005(7) -0.003(7) 0.013(7)
C37' 0.073(13) 0.034(9) 0.066(11) 0.019(9) 0.002(10) 0.006(9)
C38' 0.080(12) 0.026(7) 0.051(8) 0.001(6) -0.002(8) 0.001(8)
C39' 0.038(10) 0.033(7) 0.052(11) 0.006(7) -0.001(8) -0.007(7)
C40' 0.033(9) 0.037(6) 0.027(9) 0.003(6) -0.006(7) 0.006(7)
C41' 0.051(10) 0.038(10) 0.037(9) -0.014(8) 0.007(7) 0.003(8)
C42' 0.060(10) 0.042(11) 0.056(11) -0.021(8) -0.005(8) 0.010(9)
C43' 0.053(14) 0.044(9) 0.048(11) -0.019(8) -0.022(10) 0.008(9)
C44' 0.074(14) 0.055(10) 0.060(11) -0.026(9) -0.001(11) -0.017(11)
C45' 0.052(11) 0.038(8) 0.031(8) -0.004(6) -0.008(7) -0.006(8)
O1 0.254(19) 0.19(2) 0.175(19) 0.003(16) 0.026(16) -0.080(16)
C46 0.22(2) 0.12(2) 0.157(18) 0.049(19) 0.01(2) -0.021(18)
C47 0.24(3) 0.072(17) 0.18(3) 0.02(2) 0.02(2) -0.029(19)
C48 0.21(2) 0.072(19) 0.20(4) -0.01(2) 0.06(2) -0.009(16)
C49 0.24(3) 0.13(2) 0.17(3) -0.001(19) 0.061(19) -0.022(19)

loop_
_atom_type_symbol
_atom_type_description
_atom_type_scat_dispersion_real
_atom_type_scat_dispersion_imag
_atom_type_scat_source
C C 0.0033 0.0016 'International Tables Vol C Tables 4.2.6.8 and 6.1.1.4'
H H 0.0000 0.0000 'International Tables Vol C Tables 4.2.6.8 and 6.1.1.4'
N N 0.0061 0.0033 'International Tables Vol C Tables 4.2.6.8 and 6.1.1.4'
P P 0.1023 0.0942 'International Tables Vol C Tables 4.2.6.8 and 6.1.1.4'
S S 0.1246 0.1234 'International Tables Vol C Tables 4.2.6.8 and 6.1.1.4'
Pd Pd -0.9988 1.0072 'International Tables Vol C Tables 4.2.6.8 and 6.1.1.4'
O O 0.0106 0.0060 'International Tables Vol C Tables 4.2.6.8 and 6.1.1.4'

loop_
_geom_angle_atom_site_label_1
_geom_angle_atom_site_label_2
_geom_angle_atom_site_label_3
_geom_angle
C1 Pd1 N1' 169.3(4)
C1 Pd1 N1 172.7(4)
N1' Pd1 N1 17.1(4)
C1 Pd1 S2 88.40(17)
N1' Pd1 S2 102.1(3)
N1 Pd1 S2 85.1(3)
C1 Pd1 S1 88.50(17)
N1' Pd1 S1 81.0(3)
N1 Pd1 S1 98.1(3)
S2 Pd1 S1 176.26(6)
P1 S1 Pd1 100.79(7)
P2 S2 Pd1 102.18(7)
C2 P1 C10 112.0(3)
C2 P1 C16 112.6(3)
C10 P1 C16 105.6(3)
C2 P1 S1 106.39(19)
C10 P1 S1 110.79(19)
C16 P1 S1 109.50(19)
C3 P2 C22 112.2(3)
C3 P2 C28 112.3(3)
C22 P2 C28 106.7(3)
C3 P2 S2 105.13(19)
C22 P2 S2 110.00(18)
C28 P2 S2 110.6(2)
C2 C1 C3 108.6(5)
C2 C1 Pd1 126.2(4)
C3 C1 Pd1 125.2(4)
C1 C2 C9 108.4(5)
C1 C2 P1 117.0(4)
C9 C2 P1 133.9(4)
C1 C3 C4 107.9(5)
C1 C3 P2 119.1(4)
C4 C3 P2 133.0(4)
C5 C4 C9 121.3(5)
C5 C4 C3 132.0(5)
C9 C4 C3 106.6(5)
C6 C5 C4 119.3(5)
C5 C6 C7 120.1(5)
C8 C7 C6 121.7(5)
C7 C8 C9 119.5(5)
C8 C9 C4 118.0(5)
C8 C9 C2 133.6(5)
C4 C9 C2 108.5(4)
C15 C10 C11 118.2(5)
C15 C10 P1 122.2(4)
C11 C10 P1 119.6(4)
C10 C11 C12 120.4(6)
C13 C12 C11 120.4(6)
C14 C13 C12 119.2(6)
C13 C14 C15 120.7(6)
C10 C15 C14 121.1(6)
C21 C16 C17 120.0(5)
C21 C16 P1 122.9(5)
C17 C16 P1 116.9(5)
C18 C17 C16 119.1(6)
C19 C18 C17 120.8(6)
C20 C19 C18 119.3(6)
C19 C20 C21 120.9(6)
C16 C21 C20 119.9(6)
C23 C22 C27 119.2(5)
C23 C22 P2 121.5(4)
C27 C22 P2 119.1(4)
C22 C23 C24 119.7(5)
C25 C24 C23 120.8(6)
C26 C25 C24 120.2(6)
C25 C26 C27 119.7(6)
C26 C27 C22 120.2(5)
C33 C28 C29 118.4(6)
C33 C28 P2 121.9(4)
C29 C28 P2 119.5(5)
C30 C29 C28 121.7(7)
C29 C30 C31 120.2(6)
C32 C31 C30 119.7(6)
C31 C32 C33 119.5(6)
C28 C33 C32 120.5(6)
C34 N1 C40 118.8(11)
C34 N1 Pd1 110.1(9)
C40 N1 Pd1 117.4(10)
C35 C34 N1 126.7(12)
C35 C34 C39 113.8(11)
N1 C34 C39 112.0(12)
C34 C35 C36 121.0(13)
C37 C36 C35 110.4(13)
C38 C37 C36 109.0(14)
C37 C38 C39 110.0(14)
C34 C39 C38 121.1(13)
N1 C40 C45 111.2(11)
N1 C40 C41 110.5(12)
C45 C40 C41 111.4(12)
C40 C41 C42 110.6(11)
C43 C42 C41 109.1(10)
C44 C43 C42 113.5(11)
C43 C44 C45 110.4(10)
C40 C45 C44 113.2(10)
C34' N1' C40' 112.7(11)
C34' N1' Pd1 117.0(9)
C40' N1' Pd1 115.7(11)
C35' C34' C39' 115.7(11)
C35' C34' N1' 117.0(13)
C39' C34' N1' 114.0(13)
C34' C35' C36' 121.6(13)
C35' C36' C37' 111.4(15)
C38' C37' C36' 111.5(16)
C37' C38' C39' 109.4(14)
C34' C39' C38' 122.0(13)
N1' C40' C41' 112.9(12)
N1' C40' C45' 109.2(12)
C41' C40' C45' 109.3(13)
C40' C41' C42' 110.8(12)
C43' C42' C41' 109.0(13)
C44' C43' C42' 111.0(14)
C43' C44' C45' 109.4(12)
C40' C45' C44' 111.5(11)
C49 O1 C46 111(3)
C47 C46 O1 97(3)
C48 C47 C46 113.5(19)
C47 C48 C49 119(2)
C48 C49 O1 94(3)

loop_
_geom_bond_atom_site_label_1
_geom_bond_atom_site_label_2
_geom_bond_distance
Pd1 C1 1.984(5)
Pd1 N1' 2.244(15)
Pd1 N1 2.279(14)
Pd1 S2 2.3360(17)
Pd1 S1 2.3398(17)
S1 P1 2.0297(19)
S2 P2 2.030(2)
P1 C2 1.719(6)
P1 C10 1.809(6)
P1 C16 1.811(6)
P2 C3 1.714(5)
P2 C22 1.802(5)
P2 C28 1.818(6)
C1 C2 1.418(7)
C1 C3 1.425(7)
C2 C9 1.436(7)
C3 C4 1.468(6)
C4 C5 1.397(7)
C4 C9 1.435(7)
C5 C6 1.379(6)
C6 C7 1.402(7)
C7 C8 1.388(7)
C8 C9 1.409(6)
C10 C15 1.378(7)
C10 C11 1.382(7)
C11 C12 1.383(7)
C12 C13 1.380(8)
C13 C14 1.355(8)
C14 C15 1.380(8)
C16 C21 1.370(7)
C16 C17 1.394(7)
C17 C18 1.394(8)
C18 C19 1.378(8)
C19 C20 1.366(8)
C20 C21 1.394(8)
C22 C23 1.383(7)
C22 C27 1.397(7)
C23 C24 1.389(8)
C24 C25 1.372(8)
C25 C26 1.370(7)
C26 C27 1.395(7)
C28 C33 1.383(7)
C28 C29 1.385(7)
C29 C30 1.359(8)
C30 C31 1.389(9)
C31 C32 1.378(8)
C32 C33 1.404(8)
N1 C34 1.465(12)
N1 C40 1.496(11)
C34 C35 1.453(11)
C34 C39 1.482(12)
C35 C36 1.530(14)
C36 C37 1.525(14)
C37 C38 1.512(15)
C38 C39 1.541(15)
C40 C45 1.505(12)
C40 C41 1.512(13)
C41 C42 1.532(13)
C42 C43 1.526(14)
C43 C44 1.511(14)
C44 C45 1.543(13)
N1' C34' 1.495(12)
N1' C40' 1.500(12)
C34' C35' 1.468(12)
C34' C39' 1.472(12)
C35' C36' 1.520(14)
C36' C37' 1.524(15)
C37' C38' 1.517(15)
C38' C39' 1.548(16)
C40' C41' 1.510(13)
C40' C45' 1.522(13)
C41' C42' 1.536(13)
C42' C43' 1.535(14)
C43' C44' 1.506(15)
C44' C45' 1.552(13)
O1 C49 1.55(2)
O1 C46 1.57(2)
C46 C47 1.50(3)
C47 C48 1.24(4)
C48 C49 1.51(3)
